data_4130852
loop_
_publ_author_name
'Xie, Weilong'
'Yoon, Jung Hee'
'Chang, Sukbok'

_publ_section_title
;
 (NHC)Cu-Catalyzed Mild C-H Amidation of (Hetero)arenes with Deprotectable
 Carbamates: Scope and Mechanistic Studies.
;
_journal_issue 38
_journal_name_full 'Journal of the American Chemical Society'
_journal_page_first 12605
_journal_page_last 12614
_journal_paper_doi 10.1021/jacs.6b07486
_journal_volume 138
_journal_year 2016
_chemical_formula_sum 'C14 H15 Cl N2 O3'
_chemical_formula_weight 294.73
_space_group_crystal_system triclinic
_space_group_IT_number 2
_space_group_name_Hall '-P 1'
_space_group_name_H-M_alt 'P -1'
_atom_sites_solution_hydrogens geom
_atom_sites_solution_primary direct
_atom_sites_solution_secondary difmap
_audit_creation_method SHELXL-2013
_cell_angle_alpha 97.113(2)
_cell_angle_beta 101.828(2)
_cell_angle_gamma 99.780(2)
_cell_formula_units_Z 2
_cell_length_a 6.9147(2)
_cell_length_b 7.9421(3)
_cell_length_c 13.3691(4)
_cell_measurement_reflns_used 9979
_cell_measurement_temperature 120(2)
_cell_measurement_theta_max 27.518
_cell_measurement_theta_min 2.843
_cell_volume 698.52(4)
_computing_cell_refinement 'Bruker SMART APEXll'
_computing_data_collection 'Bruker SMART APEXll'
_computing_data_reduction 'Bruker SAINT'
_computing_molecular_graphics 'SHELXL-2013 (Sheldrick, 2013)'
_computing_publication_material 'SHELXL-2013 (Sheldrick, 2013)'
_computing_structure_refinement 'SHELXL-2013 (Sheldrick, 2013)'
_computing_structure_solution SHELXTL
_diffrn_ambient_temperature 120(2)
_diffrn_measured_fraction_theta_full 0.998
_diffrn_measured_fraction_theta_max 0.990
_diffrn_measurement_device_type 'CCD area detector'
_diffrn_measurement_method 'omega phi scan'
_diffrn_radiation_monochromator graphite
_diffrn_radiation_type MoK\a
_diffrn_radiation_wavelength 0.71073
_diffrn_reflns_av_R_equivalents 0.0278
_diffrn_reflns_av_unetI/netI 0.0120
_diffrn_reflns_Laue_measured_fraction_full 0.998
_diffrn_reflns_Laue_measured_fraction_max 0.990
_diffrn_reflns_limit_h_max 8
_diffrn_reflns_limit_h_min -8
_diffrn_reflns_limit_k_max 10
_diffrn_reflns_limit_k_min -10
_diffrn_reflns_limit_l_max 17
_diffrn_reflns_limit_l_min -17
_diffrn_reflns_number 35326
_diffrn_reflns_point_group_measured_fraction_full 0.998
_diffrn_reflns_point_group_measured_fraction_max 0.990
_diffrn_reflns_theta_full 25.242
_diffrn_reflns_theta_max 27.619
_diffrn_reflns_theta_min 2.843
_diffrn_source 'fine-focus sealed tube'
_exptl_absorpt_coefficient_mu 0.282
_exptl_absorpt_correction_T_max 0.7454
_exptl_absorpt_correction_T_min 0.7061
_exptl_absorpt_correction_type multi-scan
_exptl_absorpt_process_details SADABS
_exptl_crystal_colour colourless
_exptl_crystal_density_diffrn 1.401
_exptl_crystal_description Block
_exptl_crystal_F_000 308
_exptl_crystal_size_max 0.270
_exptl_crystal_size_mid 0.240
_exptl_crystal_size_min 0.180
_refine_diff_density_max 0.392
_refine_diff_density_min -0.217
_refine_diff_density_rms 0.049
_refine_ls_extinction_method none
_refine_ls_goodness_of_fit_ref 0.915
_refine_ls_hydrogen_treatment constr
_refine_ls_matrix_type full
_refine_ls_number_parameters 184
_refine_ls_number_reflns 3213
_refine_ls_number_restraints 0
_refine_ls_restrained_S_all 0.915
_refine_ls_R_factor_all 0.0334
_refine_ls_R_factor_gt 0.0302
_refine_ls_shift/su_max 0.001
_refine_ls_shift/su_mean 0.000
_refine_ls_structure_factor_coef Fsqd
_refine_ls_weighting_details 'w=1/[\s^2^(Fo^2^)+(0.0640P)^2^+0.2497P] where P=(Fo^2^+2Fc^2^)/3'
_refine_ls_weighting_scheme calc
_refine_ls_wR_factor_gt 0.0873
_refine_ls_wR_factor_ref 0.0911
_reflns_Friedel_coverage 0.000
_reflns_number_gt 2933
_reflns_number_total 3213
_reflns_threshold_expression 'I > 2\s(I)'
_cod_data_source_file ja6b07486_si_007.cif
_cod_data_source_block p-1_a
_cod_depositor_comments
;
The following automatic conversions were performed:

data item '_exptl_absorpt_correction_type' value 'MULTI-SCAN' was
changed to 'multi-scan' in accordance with the
/home/saulius/struct/COD-crude-data/automatic-downloads/DataCite-retrospective/ACS/depositions/lib/dictionaries/cif_core.dic
dictionary named 'cif_core.dic' version 2.4.2 last updated on
2011-04-26.

Automatic conversion script
Id: cif_fix_values 6909 2019-04-08 15:41:33Z antanas 
;
_cod_database_code 4130852
_shelx_space_group_comment
;
The symmetry employed for this shelxl refinement is uniquely defined
by the following loop, which should always be used as a source of
symmetry information in preference to the above space-group names.
They are only intended as comments.
;
_shelx_estimated_absorpt_t_min 0.928
_shelx_estimated_absorpt_t_max 0.951
_shelxl_version_number 2013-4

loop_
_space_group_symop_operation_xyz
'x, y, z'
'-x, -y, -z'

loop_
_atom_site_label
_atom_site_type_symbol
_atom_site_fract_x
_atom_site_fract_y
_atom_site_fract_z
_atom_site_U_iso_or_equiv
_atom_site_adp_type
_atom_site_occupancy
_atom_site_site_symmetry_order
_atom_site_calc_flag
_atom_site_refinement_flags_posn
_atom_site_refinement_flags_adp
C1 C 0.06711(16) 0.43718(14) 0.24669(8) 0.0225(2) Uani 1 1 d . .
C2 C 0.30140(15) 0.58894(13) 0.40474(8) 0.0180(2) Uani 1 1 d . .
C3 C 0.47325(15) 0.80074(12) 0.55295(8) 0.0174(2) Uani 1 1 d . .
C4 C 0.46263(16) 0.90871(14) 0.64217(8) 0.0219(2) Uani 1 1 d . .
H4 H 0.3376 0.9069 0.6615 0.026 Uiso 1 1 calc R U
C5 C 0.63558(17) 1.01728(14) 0.70129(8) 0.0238(2) Uani 1 1 d . .
H5 H 0.6304 1.0928 0.7612 0.029 Uiso 1 1 calc R U
C6 C 0.81952(16) 1.01593(13) 0.67271(8) 0.0218(2) Uani 1 1 d . .
C7 C 0.83390(16) 0.91231(13) 0.58613(8) 0.0210(2) Uani 1 1 d . .
H7 H 0.9606 0.9143 0.5687 0.025 Uiso 1 1 calc R U
C8 C 0.65747(15) 0.80204(13) 0.52285(8) 0.0185(2) Uani 1 1 d . .
C9 C 0.66029(16) 0.69080(14) 0.43199(8) 0.0206(2) Uani 1 1 d . .
H9 H 0.7836 0.6885 0.4115 0.025 Uiso 1 1 calc R U
C10 C 0.48561(16) 0.58715(13) 0.37414(8) 0.0203(2) Uani 1 1 d . .
H10 H 0.4873 0.5132 0.3129 0.024 Uiso 1 1 calc R U
C11 C -0.22290(18) 0.30096(15) 0.10640(8) 0.0272(2) Uani 1 1 d . .
C12 C -0.23457(19) 0.46455(17) 0.05963(9) 0.0321(3) Uani 1 1 d . .
H12A H -0.3143 0.5331 0.0943 0.048 Uiso 1 1 calc R U
H12B H -0.2988 0.4335 -0.0144 0.048 Uiso 1 1 calc R U
H12C H -0.0982 0.5327 0.0688 0.048 Uiso 1 1 calc R U
C13 C -0.4319(2) 0.2062(2) 0.10757(10) 0.0419(3) Uani 1 1 d . .
H13A H -0.4217 0.1000 0.1369 0.063 Uiso 1 1 calc R U
H13B H -0.5150 0.1765 0.0366 0.063 Uiso 1 1 calc R U
H13C H -0.4940 0.2809 0.1499 0.063 Uiso 1 1 calc R U
C14 C -0.1128(2) 0.18102(17) 0.05189(10) 0.0353(3) Uani 1 1 d . .
H14A H 0.0203 0.2454 0.0502 0.053 Uiso 1 1 calc R U
H14B H -0.1912 0.1365 -0.0191 0.053 Uiso 1 1 calc R U
H14C H -0.0968 0.0840 0.0895 0.053 Uiso 1 1 calc R U
Cl1 Cl 1.03690(4) 1.15019(3) 0.75168(2) 0.02979(10) Uani 1 1 d . .
N1 N 0.11805(13) 0.48727(12) 0.35265(7) 0.02023(19) Uani 1 1 d . .
H1 H 0.0297 0.4528 0.3886 0.024 Uiso 1 1 calc R U
N2 N 0.29828(13) 0.69123(11) 0.49240(7) 0.01749(18) Uani 1 1 d . .
O1 O 0.17852(13) 0.47100(13) 0.19013(6) 0.0319(2) Uani 1 1 d . .
O2 O -0.12378(12) 0.34908(11) 0.21842(6) 0.02655(19) Uani 1 1 d . .
O3 O 0.12779(11) 0.68804(10) 0.52211(6) 0.02218(17) Uani 1 1 d . .

loop_
_atom_site_aniso_label
_atom_site_aniso_U_11
_atom_site_aniso_U_22
_atom_site_aniso_U_33
_atom_site_aniso_U_23
_atom_site_aniso_U_13
_atom_site_aniso_U_12
C1 0.0226(5) 0.0260(5) 0.0178(5) 0.0033(4) 0.0030(4) 0.0041(4)
C2 0.0194(5) 0.0194(4) 0.0162(4) 0.0049(4) 0.0039(4) 0.0057(4)
C3 0.0179(5) 0.0172(4) 0.0180(5) 0.0050(4) 0.0042(4) 0.0046(4)
C4 0.0220(5) 0.0239(5) 0.0216(5) 0.0031(4) 0.0079(4) 0.0061(4)
C5 0.0271(5) 0.0229(5) 0.0208(5) 0.0010(4) 0.0064(4) 0.0045(4)
C6 0.0221(5) 0.0181(5) 0.0234(5) 0.0050(4) 0.0023(4) 0.0019(4)
C7 0.0180(5) 0.0207(5) 0.0258(5) 0.0060(4) 0.0061(4) 0.0046(4)
C8 0.0191(5) 0.0180(4) 0.0207(5) 0.0059(4) 0.0058(4) 0.0067(4)
C9 0.0184(5) 0.0238(5) 0.0226(5) 0.0051(4) 0.0079(4) 0.0077(4)
C10 0.0227(5) 0.0226(5) 0.0179(5) 0.0032(4) 0.0063(4) 0.0087(4)
C11 0.0286(6) 0.0319(6) 0.0148(5) -0.0015(4) 0.0014(4) -0.0032(4)
C12 0.0311(6) 0.0362(6) 0.0245(6) 0.0035(5) -0.0010(5) 0.0042(5)
C13 0.0357(7) 0.0539(8) 0.0229(6) -0.0036(5) 0.0033(5) -0.0159(6)
C14 0.0491(8) 0.0310(6) 0.0234(6) -0.0012(5) 0.0092(5) 0.0043(5)
Cl1 0.02635(16) 0.02591(16) 0.03046(16) 0.00034(11) 0.00091(11) -0.00304(11)
N1 0.0194(4) 0.0247(4) 0.0162(4) 0.0030(3) 0.0045(3) 0.0029(3)
N2 0.0167(4) 0.0195(4) 0.0182(4) 0.0044(3) 0.0056(3) 0.0059(3)
O1 0.0260(4) 0.0495(5) 0.0179(4) 0.0052(3) 0.0057(3) 0.0006(4)
O2 0.0258(4) 0.0337(4) 0.0152(4) 0.0003(3) 0.0032(3) -0.0031(3)
O3 0.0160(4) 0.0283(4) 0.0237(4) 0.0022(3) 0.0090(3) 0.0043(3)

loop_
_atom_type_symbol
_atom_type_description
_atom_type_scat_dispersion_real
_atom_type_scat_dispersion_imag
_atom_type_scat_source
C C 0.0033 0.0016 'International Tables Vol C Tables 4.2.6.8 and 6.1.1.4'
H H 0.0000 0.0000 'International Tables Vol C Tables 4.2.6.8 and 6.1.1.4'
N N 0.0061 0.0033 'International Tables Vol C Tables 4.2.6.8 and 6.1.1.4'
O O 0.0106 0.0060 'International Tables Vol C Tables 4.2.6.8 and 6.1.1.4'
Cl Cl 0.1484 0.1585 'International Tables Vol C Tables 4.2.6.8 and 6.1.1.4'

loop_
_geom_angle_atom_site_label_1
_geom_angle_atom_site_label_2
_geom_angle_atom_site_label_3
_geom_angle
O1 C1 O2 126.69(10)
O1 C1 N1 124.44(10)
O2 C1 N1 108.86(9)
N2 C2 N1 115.01(9)
N2 C2 C10 120.15(9)
N1 C2 C10 124.80(9)
N2 C3 C4 119.38(9)
N2 C3 C8 119.38(9)
C4 C3 C8 121.24(9)
C5 C4 C3 119.13(10)
C5 C4 H4 120.4
C3 C4 H4 120.4
C4 C5 C6 119.68(10)
C4 C5 H5 120.2
C6 C5 H5 120.2
C7 C6 C5 122.33(10)
C7 C6 Cl1 119.23(8)
C5 C6 Cl1 118.44(8)
C6 C7 C8 119.07(10)
C6 C7 H7 120.5
C8 C7 H7 120.5
C3 C8 C7 118.52(9)
C3 C8 C9 119.10(9)
C7 C8 C9 122.37(9)
C10 C9 C8 119.79(9)
C10 C9 H9 120.1
C8 C9 H9 120.1
C9 C10 C2 120.42(9)
C9 C10 H10 119.8
C2 C10 H10 119.8
O2 C11 C13 102.65(9)
O2 C11 C12 109.17(9)
C13 C11 C12 110.57(11)
O2 C11 C14 110.51(10)
C13 C11 C14 110.68(11)
C12 C11 C14 112.80(10)
C11 C12 H12A 109.5
C11 C12 H12B 109.5
H12A C12 H12B 109.5
C11 C12 H12C 109.5
H12A C12 H12C 109.5
H12B C12 H12C 109.5
C11 C13 H13A 109.5
C11 C13 H13B 109.5
H13A C13 H13B 109.5
C11 C13 H13C 109.5
H13A C13 H13C 109.5
H13B C13 H13C 109.5
C11 C14 H14A 109.5
C11 C14 H14B 109.5
H14A C14 H14B 109.5
C11 C14 H14C 109.5
H14A C14 H14C 109.5
H14B C14 H14C 109.5
C2 N1 C1 122.76(9)
C2 N1 H1 118.6
C1 N1 H1 118.6
O3 N2 C2 119.82(8)
O3 N2 C3 119.04(8)
C2 N2 C3 121.14(8)
C1 O2 C11 119.04(8)

loop_
_geom_bond_atom_site_label_1
_geom_bond_atom_site_label_2
_geom_bond_distance
C1 O1 1.2068(13)
C1 O2 1.3383(13)
C1 N1 1.3774(13)
C2 N2 1.3469(13)
C2 N1 1.3767(13)
C2 C10 1.4172(14)
C3 N2 1.3937(13)
C3 C4 1.4026(14)
C3 C8 1.4112(14)
C4 C5 1.3754(15)
C4 H4 0.9500
C5 C6 1.4024(15)
C5 H5 0.9500
C6 C7 1.3661(15)
C6 Cl1 1.7427(11)
C7 C8 1.4147(15)
C7 H7 0.9500
C8 C9 1.4164(14)
C9 C10 1.3624(15)
C9 H9 0.9500
C10 H10 0.9500
C11 O2 1.4856(12)
C11 C13 1.5157(17)
C11 C12 1.5172(17)
C11 C14 1.5229(17)
C12 H12A 0.9800
C12 H12B 0.9800
C12 H12C 0.9800
C13 H13A 0.9800
C13 H13B 0.9800
C13 H13C 0.9800
C14 H14A 0.9800
C14 H14B 0.9800
C14 H14C 0.9800
N1 H1 0.8800
N2 O3 1.3163(11)

loop_
_geom_hbond_atom_site_label_D
_geom_hbond_atom_site_label_H
_geom_hbond_atom_site_label_A
_geom_hbond_distance_DH
_geom_hbond_distance_HA
_geom_hbond_distance_DA
_geom_hbond_angle_DHA
_geom_hbond_site_symmetry_A
N1 H1 O3 0.88 2.08 2.9278(11) 162.3 2_566
C14 H14A O1 0.98 2.36 2.9363(16) 116.8 .
C12 H12C O1 0.98 2.40 3.0150(15) 120.0 .
C10 H10 O1 0.95 2.36 2.8360(13) 110.8 .
C7 H7 O3 0.95 2.38 3.0983(12) 131.9 1_655
C14 H14A O1 0.98 2.36 2.9363(16) 116.8 .
C12 H12C O1 0.98 2.40 3.0150(15) 120.0 .
C10 H10 O1 0.95 2.36 2.8360(13) 110.8 .
C7 H7 O3 0.95 2.38 3.0983(12) 131.9 1_655
C14 H14A O1 0.98 2.36 2.9363(16) 116.8 .
C12 H12C O1 0.98 2.40 3.0150(15) 120.0 .
C10 H10 O1 0.95 2.36 2.8360(13) 110.8 .
C7 H7 O3 0.95 2.38 3.0983(12) 131.9 1_655
C7 H7 O3 0.95 2.38 3.0983(12) 131.9 1_655
C10 H10 O1 0.95 2.36 2.8360(13) 110.8 .
C12 H12C O1 0.98 2.40 3.0150(15) 120.0 .
C14 H14A O1 0.98 2.36 2.9363(16) 116.8 .

loop_
_geom_torsion_atom_site_label_1
_geom_torsion_atom_site_label_2
_geom_torsion_atom_site_label_3
_geom_torsion_atom_site_label_4
_geom_torsion
N2 C3 C4 C5 -179.60(9)
C8 C3 C4 C5 -0.18(15)
C3 C4 C5 C6 -1.23(16)
C4 C5 C6 C7 1.39(16)
C4 C5 C6 Cl1 -177.99(8)
C5 C6 C7 C8 -0.08(16)
Cl1 C6 C7 C8 179.29(7)
N2 C3 C8 C7 -179.12(8)
C4 C3 C8 C7 1.45(15)
N2 C3 C8 C9 -0.46(14)
C4 C3 C8 C9 -179.89(9)
C6 C7 C8 C3 -1.31(15)
C6 C7 C8 C9 -179.92(9)
C3 C8 C9 C10 1.27(15)
C7 C8 C9 C10 179.87(9)
C8 C9 C10 C2 -0.50(15)
N2 C2 C10 C9 -1.12(15)
N1 C2 C10 C9 -178.86(9)
N2 C2 N1 C1 150.08(10)
C10 C2 N1 C1 -32.08(15)
O1 C1 N1 C2 2.91(17)
O2 C1 N1 C2 -176.16(9)
N1 C2 N2 O3 0.16(13)
C10 C2 N2 O3 -177.79(8)
N1 C2 N2 C3 179.92(8)
C10 C2 N2 C3 1.97(14)
C4 C3 N2 O3 -1.97(13)
C8 C3 N2 O3 178.59(8)
C4 C3 N2 C2 178.27(9)
C8 C3 N2 C2 -1.17(14)
O1 C1 O2 C11 -7.00(17)
N1 C1 O2 C11 172.04(9)
C13 C11 O2 C1 -179.74(11)
C12 C11 O2 C1 -62.40(13)
C14 C11 O2 C1 62.21(13)
